data_7129422
loop_
_publ_author_name
'Vogler, Daniel'
'Haas, Lea'
'Wolf, Nina'
'Kaifer, Elisabeth'
'Himmel, Hans-J\"org'

_publ_section_title
;
 Derivatization of an especially electron-rich diborane
;
_journal_name_full 'Chemical Communications'
_journal_paper_doi 10.1039/D1CC06359F
_journal_year 2022
_chemical_formula_moiety 'C14 H24 B2 Br2 N6, C2 H4 Cl4'
_chemical_formula_sum 'C16 H28 B2 Br2 Cl4 N6'
_chemical_formula_weight 627.68
_space_group_crystal_system orthorhombic
_space_group_IT_number 62
_space_group_name_Hall '-P 2ac 2n'
_space_group_name_H-M_alt 'P n m a'
_atom_sites_solution_hydrogens geom
_atom_sites_solution_primary dual
_audit_creation_date 2020-01-09
_audit_creation_method
;
Olex2 1.2
(compiled 2018.05.29 svn.r3508 for OlexSys, GUI svn.r5506)
;
_audit_update_record
;
2021-11-05 deposited with the CCDC.	2021-12-06 downloaded from the CCDC.
;
_cell_angle_alpha 90
_cell_angle_beta 90
_cell_angle_gamma 90
_cell_formula_units_Z 4
_cell_length_a 22.646(2)
_cell_length_b 12.3273(11)
_cell_length_c 8.5158(7)
_cell_measurement_reflns_used 8246
_cell_measurement_temperature 100(2)
_cell_measurement_theta_max 28.30
_cell_measurement_theta_min 2.44
_cell_volume 2377.3(4)
_computing_cell_refinement 'SAINT V8.40A (?, 2016)'
_computing_data_collection 'APEX3 v2018.7-2 (Bruker AXS)'
_computing_data_reduction 'SAINT V8.40A (?, 2016)'
_computing_molecular_graphics 'Olex2 (Dolomanov et al., 2009)'
_computing_publication_material 'Olex2 (Dolomanov et al., 2009)'
_computing_structure_refinement 'ShelXL (Sheldrick, 2015)'
_computing_structure_solution 'XT (Sheldrick, 2015)'
_diffrn_ambient_temperature 100.0
_diffrn_detector 'Bruker PhotonIII detector'
_diffrn_detector_area_resol_mean 7.9
_diffrn_detector_type 'CPAD detector'
_diffrn_measured_fraction_theta_full 1.000
_diffrn_measured_fraction_theta_max 0.997
_diffrn_measurement_device 'three-circle diffractometer'
_diffrn_measurement_device_type 'Bruker, D8-Venture, dual Source'
_diffrn_measurement_method '\f and \w scans'
_diffrn_radiation_monochromator 'mirror optics'
_diffrn_radiation_probe x-ray
_diffrn_radiation_type MoK\a
_diffrn_radiation_wavelength 0.71073
_diffrn_reflns_av_R_equivalents 0.0730
_diffrn_reflns_av_unetI/netI 0.0412
_diffrn_reflns_Laue_measured_fraction_full 1.000
_diffrn_reflns_Laue_measured_fraction_max 0.997
_diffrn_reflns_limit_h_max 30
_diffrn_reflns_limit_h_min -29
_diffrn_reflns_limit_k_max 16
_diffrn_reflns_limit_k_min -16
_diffrn_reflns_limit_l_max 11
_diffrn_reflns_limit_l_min -11
_diffrn_reflns_number 23126
_diffrn_reflns_point_group_measured_fraction_full 1.000
_diffrn_reflns_point_group_measured_fraction_max 0.997
_diffrn_reflns_theta_full 25.242
_diffrn_reflns_theta_max 28.313
_diffrn_reflns_theta_min 2.442
_diffrn_source 'microfocus sealed X-ray tube'
_diffrn_source_type 'Incoatec I\ms 3.0'
_diffrn_standards_number 0
_exptl_absorpt_coefficient_mu 3.877
_exptl_absorpt_correction_T_max 0.7457
_exptl_absorpt_correction_T_min 0.6129
_exptl_absorpt_correction_type multi-scan
_exptl_absorpt_process_details
'SADABS-2016/2 (Bruker,2016/2) was used for absorption correction. wR2(int) was 0.0970 before and 0.0781 after correction. The Ratio of minimum to maximum transmission is 0.8219. The \l/2 correction factor is Not present.'
_exptl_crystal_colour 'clear colourless'
_exptl_crystal_colour_lustre clear
_exptl_crystal_colour_primary colourless
_exptl_crystal_density_diffrn 1.754
_exptl_crystal_description plank
_exptl_crystal_F_000 1256
_exptl_crystal_size_max 0.221
_exptl_crystal_size_mid 0.14
_exptl_crystal_size_min 0.052
_refine_diff_density_max 0.986
_refine_diff_density_min -1.116
_refine_diff_density_rms 0.102
_refine_ls_extinction_method none
_refine_ls_goodness_of_fit_ref 1.063
_refine_ls_hydrogen_treatment constr
_refine_ls_matrix_type full
_refine_ls_number_parameters 151
_refine_ls_number_reflns 3090
_refine_ls_number_restraints 0
_refine_ls_restrained_S_all 1.063
_refine_ls_R_factor_all 0.0475
_refine_ls_R_factor_gt 0.0324
_refine_ls_shift/su_max 0.001
_refine_ls_shift/su_mean 0.000
_refine_ls_structure_factor_coef Fsqd
_refine_ls_weighting_details 'w=1/[\s^2^(Fo^2^)+(0.0105P)^2^+3.3923P] where P=(Fo^2^+2Fc^2^)/3'
_refine_ls_weighting_scheme calc
_refine_ls_wR_factor_gt 0.0608
_refine_ls_wR_factor_ref 0.0668
_reflns_Friedel_coverage 0.000
_reflns_number_gt 2489
_reflns_number_total 3090
_reflns_threshold_expression 'I > 2\s(I)'
_cod_data_source_file d1cc06359f2.cif
_cod_data_source_block mo_dv122_0ma
_cod_database_code 7129422
_shelx_shelxl_version_number 2018/3
_shelx_space_group_comment
;
The symmetry employed for this shelxl refinement is uniquely defined
by the following loop, which should always be used as a source of
symmetry information in preference to the above space-group names.
They are only intended as comments.
;
_olex2_refinement_description
;
1. Fixed Uiso
 At 1.2 times of:
  All C(H,H) groups
2. Others
 Fixed Sof: H10A(0.5) H10B(0.5) H9A(0.5) H9B(0.5)
3.a Secondary CH2 refined with riding coordinates:
 C1(H1A,H1B), C2(H2A,H2B), C3(H3A,H3B), C5(H5A,H5B), C6(H6A,H6B), C7(H7A,H7B),
 C10(H10A,H10B), C9(H9A,H9B)
;
_olex2_submission_special_instructions 'No special instructions were received'

loop_
_space_group_symop_operation_xyz
'x, y, z'
'-x+1/2, -y, z+1/2'
'-x, y+1/2, -z'
'x+1/2, -y+1/2, -z+1/2'
'-x, -y, -z'
'x-1/2, y, -z-1/2'
'x, -y-1/2, z'
'-x-1/2, y-1/2, z-1/2'

loop_
_atom_site_label
_atom_site_type_symbol
_atom_site_fract_x
_atom_site_fract_y
_atom_site_fract_z
_atom_site_U_iso_or_equiv
_atom_site_adp_type
_atom_site_occupancy
_atom_site_site_symmetry_order
_atom_site_calc_flag
_atom_site_refinement_flags_posn
_atom_site_refinement_flags_adp
_atom_site_refinement_flags_occupancy
_atom_site_disorder_assembly
_atom_site_disorder_group
Br1 Br 0.59575(2) 0.41618(2) 0.27672(3) 0.01602(7) Uani 1 1 d . . . . .
Cl3 Cl 0.42207(4) 0.250000 0.22022(12) 0.0266(2) Uani 1 2 d S T P . .
Cl4 Cl 0.42317(6) 0.250000 0.56023(14) 0.0750(6) Uani 1 2 d S T P . .
N1 N 0.58774(9) 0.34228(17) 0.6055(2) 0.0131(4) Uani 1 1 d . . . . .
N3 N 0.69257(9) 0.34232(17) 0.4853(2) 0.0128(4) Uani 1 1 d . . . . .
C1 C 0.56866(12) 0.4482(2) 0.6641(3) 0.0171(5) Uani 1 1 d . . . . .
H1A H 0.531304 0.469385 0.612087 0.021 Uiso 1 1 calc R . . . .
H1B H 0.598886 0.503471 0.638579 0.021 Uiso 1 1 calc R . . . .
C2 C 0.55948(12) 0.4440(2) 0.8411(3) 0.0183(6) Uani 1 1 d . . . . .
H2A H 0.597852 0.433126 0.894542 0.022 Uiso 1 1 calc R . . . .
H2B H 0.542385 0.513337 0.878179 0.022 Uiso 1 1 calc R . . . .
C3 C 0.51819(12) 0.3514(2) 0.8803(3) 0.0183(5) Uani 1 1 d . . . . .
H3A H 0.515709 0.343015 0.995676 0.022 Uiso 1 1 calc R . . . .
H3B H 0.478140 0.368280 0.840497 0.022 Uiso 1 1 calc R . . . .
N2 N 0.53881(13) 0.250000 0.8103(3) 0.0135(6) Uani 1 2 d S T P . .
C4 C 0.57007(15) 0.250000 0.6757(4) 0.0129(7) Uani 1 2 d S T P . .
C5 C 0.71912(12) 0.4478(2) 0.5186(3) 0.0199(6) Uani 1 1 d . . . . .
H5A H 0.710568 0.468707 0.628543 0.024 Uiso 1 1 calc R . . . .
H5B H 0.701659 0.503404 0.448694 0.024 Uiso 1 1 calc R . . . .
C6 C 0.78540(12) 0.4437(2) 0.4937(3) 0.0227(6) Uani 1 1 d . . . . .
H6A H 0.794155 0.433306 0.380790 0.027 Uiso 1 1 calc R . . . .
H6B H 0.803456 0.512901 0.527764 0.027 Uiso 1 1 calc R . . . .
C7 C 0.81104(12) 0.3512(2) 0.5872(3) 0.0215(6) Uani 1 1 d . . . . .
H7A H 0.853729 0.344308 0.564133 0.026 Uiso 1 1 calc R . . . .
H7B H 0.806468 0.365994 0.700782 0.026 Uiso 1 1 calc R . . . .
N4 N 0.78095(13) 0.250000 0.5472(4) 0.0162(6) Uani 1 2 d S T P . .
C8 C 0.72333(15) 0.250000 0.5069(4) 0.0126(7) Uani 1 2 d S T P . .
C10 C 0.46578(17) 0.250000 0.3925(5) 0.0262(9) Uani 1 2 d S T P . .
H10A H 0.491500 0.185065 0.392549 0.031 Uiso 0.5 1 calc R . . . .
H10B H 0.491500 0.314935 0.392549 0.031 Uiso 0.5 1 calc R . . . .
B1 B 0.62655(12) 0.3195(2) 0.4626(3) 0.0115(5) Uani 1 1 d . . . . .
Cl1 Cl 0.78626(5) 0.250000 1.12192(12) 0.0303(2) Uani 1 2 d S T P . .
Cl2 Cl 0.69391(5) 0.250000 0.88567(12) 0.0315(3) Uani 1 2 d S T P . .
C9 C 0.70957(17) 0.250000 1.0891(4) 0.0207(8) Uani 1 2 d S T P . .
H9A H 0.691799 0.315002 1.138359 0.025 Uiso 0.5 1 calc R . . . .
H9B H 0.691799 0.184998 1.138359 0.025 Uiso 0.5 1 calc R . . . .

loop_
_atom_site_aniso_label
_atom_site_aniso_U_11
_atom_site_aniso_U_22
_atom_site_aniso_U_33
_atom_site_aniso_U_23
_atom_site_aniso_U_13
_atom_site_aniso_U_12
Br1 0.01748(12) 0.01713(13) 0.01344(12) 0.00436(10) 0.00089(10) 0.00343(10)
Cl3 0.0248(5) 0.0334(6) 0.0217(4) 0.000 0.0041(4) 0.000
Cl4 0.0263(6) 0.179(2) 0.0201(6) 0.000 -0.0058(5) 0.000
N1 0.0166(11) 0.0108(11) 0.0120(10) 0.0012(8) 0.0015(8) 0.0031(8)
N3 0.0140(10) 0.0097(11) 0.0147(10) 0.0002(8) 0.0007(8) -0.0014(8)
C1 0.0222(13) 0.0113(13) 0.0179(12) -0.0006(10) 0.0034(11) 0.0025(10)
C2 0.0234(14) 0.0161(14) 0.0155(12) -0.0041(11) 0.0018(11) 0.0027(11)
C3 0.0205(13) 0.0182(14) 0.0162(12) -0.0035(11) 0.0043(10) 0.0023(11)
N2 0.0162(15) 0.0133(15) 0.0111(14) 0.000 0.0008(11) 0.000
C4 0.0102(15) 0.0147(18) 0.0138(16) 0.000 -0.0012(13) 0.000
C5 0.0200(13) 0.0141(13) 0.0254(14) 0.0006(11) -0.0019(11) -0.0039(11)
C6 0.0222(14) 0.0172(14) 0.0287(15) -0.0010(12) -0.0015(12) -0.0081(11)
C7 0.0160(13) 0.0250(15) 0.0234(14) -0.0015(12) -0.0044(11) -0.0049(11)
N4 0.0123(14) 0.0174(17) 0.0188(15) 0.000 -0.0017(12) 0.000
C8 0.0146(17) 0.0136(18) 0.0096(15) 0.000 0.0025(13) 0.000
C10 0.0165(19) 0.029(2) 0.033(2) 0.000 -0.0005(17) 0.000
B1 0.0131(13) 0.0104(13) 0.0108(12) 0.0017(10) -0.0004(10) 0.0007(10)
Cl1 0.0206(5) 0.0407(7) 0.0297(5) 0.000 -0.0051(4) 0.000
Cl2 0.0288(5) 0.0460(7) 0.0197(5) 0.000 -0.0068(4) 0.000
C9 0.0205(19) 0.023(2) 0.0186(19) 0.000 0.0034(15) 0.000

loop_
_atom_type_symbol
_atom_type_description
_atom_type_scat_dispersion_real
_atom_type_scat_dispersion_imag
_atom_type_scat_source
C C 0.0033 0.0016 'International Tables Vol C Tables 4.2.6.8 and 6.1.1.4'
H H 0.0000 0.0000 'International Tables Vol C Tables 4.2.6.8 and 6.1.1.4'
B B 0.0013 0.0007 'International Tables Vol C Tables 4.2.6.8 and 6.1.1.4'
Br Br -0.2901 2.4595 'International Tables Vol C Tables 4.2.6.8 and 6.1.1.4'
Cl Cl 0.1484 0.1585 'International Tables Vol C Tables 4.2.6.8 and 6.1.1.4'
N N 0.0061 0.0033 'International Tables Vol C Tables 4.2.6.8 and 6.1.1.4'

loop_
_geom_angle_atom_site_label_1
_geom_angle_atom_site_label_2
_geom_angle_atom_site_label_3
_geom_angle
_geom_angle_site_symmetry_1
_geom_angle_site_symmetry_3
_geom_angle_publ_flag
C1 N1 B1 127.3(2) . . ?
C4 N1 C1 121.0(2) . . ?
C4 N1 B1 111.7(2) . . ?
C5 N3 B1 126.1(2) . . ?
C8 N3 C5 120.9(2) . . ?
C8 N3 B1 111.5(2) . . ?
N1 C1 H1A 109.6 . . ?
N1 C1 H1B 109.6 . . ?
N1 C1 C2 110.4(2) . . ?
H1A C1 H1B 108.1 . . ?
C2 C1 H1A 109.6 . . ?
C2 C1 H1B 109.6 . . ?
C1 C2 H2A 109.8 . . ?
C1 C2 H2B 109.8 . . ?
H2A C2 H2B 108.3 . . ?
C3 C2 C1 109.2(2) . . ?
C3 C2 H2A 109.8 . . ?
C3 C2 H2B 109.8 . . ?
C2 C3 H3A 109.4 . . ?
C2 C3 H3B 109.4 . . ?
H3A C3 H3B 108.0 . . ?
N2 C3 C2 111.0(2) . . ?
N2 C3 H3A 109.4 . . ?
N2 C3 H3B 109.4 . . ?
C3 N2 C3 117.6(3) . 7_565 ?
C4 N2 C3 120.96(14) . 7_565 ?
C4 N2 C3 120.96(14) . . ?
N1 C4 N1 115.4(3) 7_565 . ?
N1 C4 N2 122.30(15) . . ?
N1 C4 N2 122.30(15) 7_565 . ?
N3 C5 H5A 109.6 . . ?
N3 C5 H5B 109.6 . . ?
N3 C5 C6 110.5(2) . . ?
H5A C5 H5B 108.1 . . ?
C6 C5 H5A 109.6 . . ?
C6 C5 H5B 109.6 . . ?
C5 C6 H6A 109.8 . . ?
C5 C6 H6B 109.8 . . ?
H6A C6 H6B 108.2 . . ?
C7 C6 C5 109.5(2) . . ?
C7 C6 H6A 109.8 . . ?
C7 C6 H6B 109.8 . . ?
C6 C7 H7A 109.6 . . ?
C6 C7 H7B 109.6 . . ?
H7A C7 H7B 108.2 . . ?
N4 C7 C6 110.1(2) . . ?
N4 C7 H7A 109.6 . . ?
N4 C7 H7B 109.6 . . ?
C7 N4 C7 117.2(3) . 7_565 ?
C8 N4 C7 120.68(15) . 7_565 ?
C8 N4 C7 120.68(15) . . ?
N3 C8 N3 115.3(3) 7_565 . ?
N3 C8 N4 122.34(16) . . ?
N3 C8 N4 122.34(16) 7_565 . ?
Cl3 C10 H10A 109.2 . . ?
Cl3 C10 H10B 109.2 . . ?
Cl4 C10 Cl3 112.0(2) . . ?
Cl4 C10 H10A 109.2 . . ?
Cl4 C10 H10B 109.2 . . ?
H10A C10 H10B 107.9 . . ?
N1 B1 Br1 107.73(16) . . ?
N1 B1 N3 115.3(2) . . ?
N1 B1 B1 100.62(13) . 7_565 ?
N3 B1 Br1 108.32(17) . . ?
N3 B1 B1 100.59(13) . 7_565 ?
B1 B1 Br1 124.58(8) 7_565 . ?
Cl1 C9 Cl2 110.7(2) . . ?
Cl1 C9 H9A 109.5 . . ?
Cl1 C9 H9B 109.5 . . ?
Cl2 C9 H9A 109.5 . . ?
Cl2 C9 H9B 109.5 . . ?
H9A C9 H9B 108.1 . . ?

loop_
_geom_bond_atom_site_label_1
_geom_bond_atom_site_label_2
_geom_bond_distance
_geom_bond_site_symmetry_2
_geom_bond_publ_flag
Br1 B1 2.101(3) . ?
Cl3 C10 1.770(4) . ?
Cl4 C10 1.724(4) . ?
N1 C1 1.463(3) . ?
N1 C4 1.346(3) . ?
N1 B1 1.527(3) . ?
N3 C5 1.461(3) . ?
N3 C8 1.347(3) . ?
N3 B1 1.534(3) . ?
C1 H1A 0.9900 . ?
C1 H1B 0.9900 . ?
C1 C2 1.523(4) . ?
C2 H2A 0.9900 . ?
C2 H2B 0.9900 . ?
C2 C3 1.512(4) . ?
C3 H3A 0.9900 . ?
C3 H3B 0.9900 . ?
C3 N2 1.462(3) . ?
N2 C4 1.347(4) . ?
C5 H5A 0.9900 . ?
C5 H5B 0.9900 . ?
C5 C6 1.517(4) . ?
C6 H6A 0.9900 . ?
C6 H6B 0.9900 . ?
C6 C7 1.507(4) . ?
C7 H7A 0.9900 . ?
C7 H7B 0.9900 . ?
C7 N4 1.461(3) . ?
N4 C8 1.349(4) . ?
C10 H10A 0.9900 . ?
C10 H10B 0.9900 . ?
B1 B1 1.712(6) 7_565 ?
Cl1 C9 1.759(4) . ?
Cl2 C9 1.768(4) . ?
C9 H9A 0.9900 . ?
C9 H9B 0.9900 . ?
